data_4073361
loop_
_publ_author_name
'C\'ampora, Juan'
'Matas, Inmaculada'
'Palma, Pilar'
'\'Alvarez, Eleuterio'
'Graiff, Claudia'
'Tiripicchio, Antonio'

_publ_section_title
;
 Monomeric Alkoxo and Amido Methylnickel(II) Complexes. Synthesis and
 Heterocumulene Insertion Chemistry
;
_journal_issue 15
_journal_name_full Organometallics
_journal_page_first 3840
_journal_paper_doi 10.1021/om7002909
_journal_volume 26
_journal_year 2007
_chemical_absolute_configuration ad
_chemical_formula_moiety 'C23 H45 N Ni P2'
_chemical_formula_sum 'C23 H45 N Ni P2'
_chemical_formula_weight 456.25
_chemical_name_systematic
; 
 ? 
;
_space_group_IT_number 4
_symmetry_cell_setting monoclinic
_symmetry_space_group_name_Hall 'P 2yb'
_symmetry_space_group_name_H-M 'P 1 21 1'
_atom_sites_solution_hydrogens geom
_atom_sites_solution_primary direct
_atom_sites_solution_secondary difmap
_audit_creation_method SHELXL-97
_cell_angle_alpha 90.00
_cell_angle_beta 111.331(2)
_cell_angle_gamma 90.00
_cell_formula_units_Z 2
_cell_length_a 8.9113(6)
_cell_length_b 14.9674(8)
_cell_length_c 10.0496(6)
_cell_measurement_reflns_used 5004
_cell_measurement_temperature 100(2)
_cell_measurement_theta_max 27.57
_cell_measurement_theta_min 2.62
_cell_volume 1248.58(13)
_computing_cell_refinement 'SAINT+ v. 7.06 a (Bruker AXS, 2003)'
_computing_data_collection 'APEX-W2K-NT v. 1.0 (Bruker AXS, 2004)'
_computing_data_reduction 'SAINT+ v. 7.06 a (Bruker AXS, 2001)'
_computing_molecular_graphics 'XP, SHELXTL v. 6.10 (Bruker, 2000)'
_computing_publication_material 'XCIF, SHELXTL v. 6.12 (Bruker, 2001)'
_computing_structure_refinement 'SHELXL-97 (Sheldrick, 1997)'
_computing_structure_solution 'SHELXS-97 (Sheldrick, 1990)'
_diffrn_ambient_temperature 100(2)
_diffrn_detector_area_resol_mean 8.26
_diffrn_measured_fraction_theta_full 0.993
_diffrn_measured_fraction_theta_max 0.993
_diffrn_measurement_device_type 'Bruker-Nonius X8kappa APEX II CCD system'
_diffrn_measurement_method '\w rotations with narrow frames'
_diffrn_radiation_monochromator graphite
_diffrn_radiation_source 'fine-focus sealed tube'
_diffrn_radiation_type MoK\a
_diffrn_radiation_wavelength 0.71073
_diffrn_reflns_av_R_equivalents 0.0364
_diffrn_reflns_av_sigmaI/netI 0.0691
_diffrn_reflns_limit_h_max 12
_diffrn_reflns_limit_h_min -12
_diffrn_reflns_limit_k_max 21
_diffrn_reflns_limit_k_min -20
_diffrn_reflns_limit_l_max 14
_diffrn_reflns_limit_l_min -14
_diffrn_reflns_number 13396
_diffrn_reflns_theta_full 30.55
_diffrn_reflns_theta_max 30.55
_diffrn_reflns_theta_min 2.81
_diffrn_standards_decay_% 0
_exptl_absorpt_coefficient_mu 0.913
_exptl_absorpt_correction_T_max 0.8243
_exptl_absorpt_correction_T_min 0.8106
_exptl_absorpt_correction_type multi-scan
_exptl_absorpt_process_details
;
 SADABS: Area-Detector Absorption Correction. Bruker-AXS 
 within SAINT+ package, v. 6.22 (2001).
;
_exptl_crystal_colour orange
_exptl_crystal_density_diffrn 1.214
_exptl_crystal_density_method 'not measured'
_exptl_crystal_description block
_exptl_crystal_F_000 496
_exptl_crystal_size_max 0.24
_exptl_crystal_size_mid 0.23
_exptl_crystal_size_min 0.22
_refine_diff_density_max 0.986
_refine_diff_density_min -0.580
_refine_diff_density_rms 0.101
_refine_ls_abs_structure_details 'Flack H D (1983), Acta Cryst. A39, 876-881'
_refine_ls_abs_structure_Flack 0.023(12)
_refine_ls_extinction_method none
_refine_ls_goodness_of_fit_ref 0.998
_refine_ls_hydrogen_treatment constr
_refine_ls_matrix_type full
_refine_ls_number_parameters 245
_refine_ls_number_reflns 7144
_refine_ls_number_restraints 1
_refine_ls_restrained_S_all 0.998
_refine_ls_R_factor_all 0.0592
_refine_ls_R_factor_gt 0.0467
_refine_ls_shift/su_max 0.001
_refine_ls_shift/su_mean 0.000
_refine_ls_structure_factor_coef Fsqd
_refine_ls_weighting_details 'calc w=1/[\s^2^(Fo^2^)+(0.0613P)^2^+0.0000P] where P=(Fo^2^+2Fc^2^)/3'
_refine_ls_weighting_scheme calc
_refine_ls_wR_factor_gt 0.1087
_refine_ls_wR_factor_ref 0.1134
_reflns_number_gt 5935
_reflns_number_total 7144
_reflns_threshold_expression >2sigma(I)
_cod_data_source_file om7002909-file001.cif
_cod_data_source_block 12
_cod_depositor_comments
;
The following automatic conversions were performed:

'_symmetry_cell_setting' value 'Monoclinic' changed to 'monoclinic'
according to /home/saulius/struct/CIF-dictionaries/cif_core.dic
dictionary named 'cif_core.dic' version 2.4.1 from 2010-06-29.

Automatic conversion script
Id: cif_fix_values 1715 2011-07-08 13:25:40Z adriana 
;
_cod_original_sg_symbol_H-M P2(1)
_cod_database_code 4073361

loop_
_symmetry_equiv_pos_as_xyz
'x, y, z'
'-x, y+1/2, -z'

loop_
_atom_site_label
_atom_site_type_symbol
_atom_site_fract_x
_atom_site_fract_y
_atom_site_fract_z
_atom_site_U_iso_or_equiv
_atom_site_adp_type
_atom_site_occupancy
_atom_site_symmetry_multiplicity
_atom_site_calc_flag
_atom_site_refinement_flags
Ni1 Ni 0.81429(4) 0.089601(19) 0.03200(3) 0.02270(9) Uani 1 1 d .
P1 P 0.80974(10) 0.14897(5) -0.16148(7) 0.02590(16) Uani 1 1 d .
P2 P 0.84756(9) 0.22381(5) 0.12911(7) 0.02224(14) Uani 1 1 d .
N1 N 0.7784(5) 0.0408(2) 0.1880(3) 0.0506(9) Uani 1 1 d .
H1N H 0.7874 0.0856 0.2494 0.080(15) Uiso 1 1 d R
C1 C 0.7865(5) -0.0276(2) -0.0649(4) 0.0384(8) Uani 1 1 d .
H1A H 0.8559 -0.0719 0.0007 0.058 Uiso 1 1 d R
H1B H 0.8160 -0.0225 -0.1495 0.058 Uiso 1 1 d R
H1C H 0.6738 -0.0464 -0.0939 0.058 Uiso 1 1 d R
C2 C 0.7781(6) 0.2709(2) -0.1545(4) 0.0461(9) Uani 1 1 d .
H2A H 0.8278 0.3019 -0.2153 0.055 Uiso 1 1 d R
H2B H 0.6609 0.2834 -0.1942 0.055 Uiso 1 1 d R
C3 C 0.8473(4) 0.3076(2) -0.0050(3) 0.0310(6) Uani 1 1 d .
H3A H 0.7836 0.3601 0.0030 0.037 Uiso 1 1 d R
H3B H 0.9591 0.3277 0.0144 0.037 Uiso 1 1 d R
C4 C 0.6332(4) 0.1177(2) -0.3206(3) 0.0363(7) Uani 1 1 d .
H4 H 0.6483 0.0534 -0.3392 0.044 Uiso 1 1 d R
C5 C 0.6192(6) 0.1673(3) -0.4581(4) 0.0544(10) Uani 1 1 d .
H5A H 0.5248 0.1458 -0.5374 0.082 Uiso 1 1 d R
H5B H 0.7164 0.1570 -0.4799 0.082 Uiso 1 1 d R
H5C H 0.6076 0.2314 -0.4444 0.082 Uiso 1 1 d R
C6 C 0.4755(5) 0.1234(4) -0.2907(5) 0.0662(14) Uani 1 1 d .
H6A H 0.4597 0.1846 -0.2638 0.099 Uiso 1 1 d R
H6B H 0.4826 0.0827 -0.2122 0.099 Uiso 1 1 d R
H6C H 0.3845 0.1061 -0.3765 0.099 Uiso 1 1 d R
C7 C 0.9778(4) 0.1394(3) -0.2264(3) 0.0412(8) Uani 1 1 d .
H7 H 0.9511 0.1810 -0.3097 0.049 Uiso 1 1 d R
C8 C 0.9974(6) 0.0492(3) -0.2828(6) 0.0641(13) Uani 1 1 d .
H8A H 1.0780 0.0528 -0.3279 0.096 Uiso 1 1 d R
H8B H 0.8942 0.0297 -0.3535 0.096 Uiso 1 1 d R
H8C H 1.0330 0.0062 -0.2039 0.096 Uiso 1 1 d R
C9 C 1.1310(5) 0.1763(4) -0.1142(5) 0.0673(14) Uani 1 1 d .
H9A H 1.1672 0.1361 -0.0316 0.101 Uiso 1 1 d R
H9B H 1.1098 0.2356 -0.0836 0.101 Uiso 1 1 d R
H9C H 1.2149 0.1809 -0.1553 0.101 Uiso 1 1 d R
C10 C 0.6815(4) 0.2594(2) 0.1876(4) 0.0363(7) Uani 1 1 d .
H10 H 0.6781 0.2162 0.2624 0.044 Uiso 1 1 d R
C11 C 0.5215(4) 0.2509(3) 0.0619(5) 0.0554(11) Uani 1 1 d .
H11A H 0.4324 0.2530 0.0971 0.083 Uiso 1 1 d R
H11B H 0.5185 0.1940 0.0127 0.083 Uiso 1 1 d R
H11C H 0.5111 0.3003 -0.0047 0.083 Uiso 1 1 d R
C12 C 0.6999(6) 0.3524(3) 0.2534(5) 0.0543(11) Uani 1 1 d .
H12A H 0.6954 0.3970 0.1807 0.081 Uiso 1 1 d R
H12B H 0.8035 0.3568 0.3330 0.081 Uiso 1 1 d R
H12C H 0.6122 0.3632 0.2884 0.081 Uiso 1 1 d R
C13 C 1.0321(4) 0.2520(2) 0.2856(3) 0.0318(6) Uani 1 1 d .
H13 H 1.0255 0.3166 0.3081 0.038 Uiso 1 1 d R
C14 C 1.0405(6) 0.1980(3) 0.4173(4) 0.0522(10) Uani 1 1 d .
H14A H 1.0412 0.1340 0.3966 0.078 Uiso 1 1 d R
H14B H 0.9464 0.2118 0.4421 0.078 Uiso 1 1 d R
H14C H 1.1390 0.2135 0.4976 0.078 Uiso 1 1 d R
C15 C 1.1849(4) 0.2385(3) 0.2533(4) 0.0471(9) Uani 1 1 d .
H15A H 1.2789 0.2539 0.3380 0.071 Uiso 1 1 d R
H15B H 1.1816 0.2772 0.1736 0.071 Uiso 1 1 d R
H15C H 1.1927 0.1760 0.2276 0.071 Uiso 1 1 d R
C16 C 0.7458(5) -0.0498(2) 0.2237(4) 0.0405(8) Uani 1 1 d .
H16 H 0.7028 -0.0837 0.1317 0.049 Uiso 1 1 d R
C17 C 0.8999(6) -0.0987(4) 0.3179(5) 0.0613(12) Uani 1 1 d .
H17A H 0.9802 -0.0966 0.2724 0.092 Uiso 1 1 d R
H17B H 0.8746 -0.1611 0.3306 0.092 Uiso 1 1 d R
H17C H 0.9430 -0.0692 0.4112 0.092 Uiso 1 1 d R
C18 C 0.6132(4) -0.0486(2) 0.2844(4) 0.0337(7) Uani 1 1 d .
C19 C 0.4632(5) -0.0124(2) 0.2047(5) 0.0493(9) Uani 1 1 d .
H19 H 0.4444 0.0114 0.1124 0.059 Uiso 1 1 d R
C20 C 0.3393(6) -0.0115(3) 0.2598(6) 0.0625(13) Uani 1 1 d .
H20 H 0.2367 0.0124 0.2045 0.075 Uiso 1 1 d R
C21 C 0.3641(7) -0.0444(3) 0.3927(6) 0.0656(14) Uani 1 1 d .
H21 H 0.2809 -0.0423 0.4307 0.079 Uiso 1 1 d R
C22 C 0.5104(6) -0.0805(3) 0.4727(5) 0.0563(11) Uani 1 1 d .
H22 H 0.5283 -0.1045 0.5647 0.068 Uiso 1 1 d R
C23 C 0.6331(5) -0.0824(2) 0.4191(4) 0.0424(8) Uani 1 1 d .
H23 H 0.7343 -0.1073 0.4755 0.051 Uiso 1 1 d R

loop_
_atom_site_aniso_label
_atom_site_aniso_U_11
_atom_site_aniso_U_22
_atom_site_aniso_U_33
_atom_site_aniso_U_23
_atom_site_aniso_U_13
_atom_site_aniso_U_12
Ni1 0.02629(17) 0.01822(15) 0.02584(16) 0.00091(14) 0.01216(13) -0.00130(15)
P1 0.0323(4) 0.0225(3) 0.0241(3) -0.0006(3) 0.0117(3) -0.0016(3)
P2 0.0218(3) 0.0222(3) 0.0238(3) -0.0007(3) 0.0097(3) -0.0020(3)
N1 0.093(3) 0.0284(15) 0.0451(16) -0.0086(12) 0.0429(18) -0.0210(16)
C1 0.061(2) 0.0216(14) 0.0379(17) -0.0034(12) 0.0250(16) -0.0028(14)
C2 0.063(2) 0.0319(18) 0.0431(19) 0.0060(15) 0.0191(18) 0.0005(17)
C3 0.0389(17) 0.0221(14) 0.0340(15) 0.0033(11) 0.0154(14) -0.0006(12)
C4 0.0291(16) 0.051(2) 0.0275(14) -0.0001(12) 0.0084(13) 0.0048(13)
C5 0.055(2) 0.066(3) 0.0350(18) 0.0040(17) 0.0072(18) 0.009(2)
C6 0.037(2) 0.105(4) 0.053(2) -0.007(2) 0.0116(19) 0.011(2)
C7 0.0308(17) 0.066(2) 0.0310(15) -0.0033(16) 0.0167(13) -0.0103(16)
C8 0.063(3) 0.061(3) 0.092(3) 0.007(2) 0.057(3) 0.018(2)
C9 0.039(2) 0.113(4) 0.054(2) -0.013(3) 0.022(2) -0.012(2)
C10 0.0323(17) 0.0376(17) 0.0471(18) -0.0057(14) 0.0241(15) -0.0015(14)
C11 0.0239(17) 0.064(3) 0.077(3) -0.022(2) 0.0174(19) -0.0002(16)
C12 0.051(2) 0.056(2) 0.068(3) -0.028(2) 0.036(2) -0.0016(19)
C13 0.0300(16) 0.0316(15) 0.0294(14) -0.0061(11) 0.0055(12) -0.0006(12)
C14 0.062(3) 0.056(2) 0.0279(17) -0.0001(15) 0.0034(16) -0.012(2)
C15 0.0256(16) 0.047(2) 0.058(2) -0.0058(17) 0.0029(15) 0.0028(14)
C16 0.054(2) 0.0339(17) 0.0392(18) 0.0079(14) 0.0235(17) -0.0058(16)
C17 0.055(3) 0.071(3) 0.067(3) 0.012(2) 0.032(2) 0.010(2)
C18 0.0360(17) 0.0251(14) 0.0413(17) -0.0013(12) 0.0154(14) -0.0085(13)
C19 0.051(2) 0.0296(18) 0.060(2) -0.0003(16) 0.0120(19) -0.0065(16)
C20 0.040(2) 0.035(2) 0.103(4) -0.022(2) 0.015(2) -0.0053(17)
C21 0.069(3) 0.054(3) 0.092(4) -0.034(3) 0.052(3) -0.030(2)
C22 0.070(3) 0.054(2) 0.059(2) -0.0212(19) 0.041(2) -0.027(2)
C23 0.054(2) 0.0355(18) 0.0424(18) -0.0033(14) 0.0234(17) -0.0117(16)

loop_
_atom_type_symbol
_atom_type_description
_atom_type_scat_dispersion_real
_atom_type_scat_dispersion_imag
_atom_type_scat_source
C C 0.0033 0.0016 'International Tables Vol C Tables 4.2.6.8 and 6.1.1.4'
H H 0.0000 0.0000 'International Tables Vol C Tables 4.2.6.8 and 6.1.1.4'
N N 0.0061 0.0033 'International Tables Vol C Tables 4.2.6.8 and 6.1.1.4'
P P 0.1023 0.0942 'International Tables Vol C Tables 4.2.6.8 and 6.1.1.4'
Ni Ni 0.3393 1.1124 'International Tables Vol C Tables 4.2.6.8 and 6.1.1.4'

loop_
_geom_angle_atom_site_label_1
_geom_angle_atom_site_label_2
_geom_angle_atom_site_label_3
_geom_angle
N1 Ni1 C1 92.15(13)
N1 Ni1 P1 169.67(13)
C1 Ni1 P1 87.87(10)
N1 Ni1 P2 91.23(9)
C1 Ni1 P2 176.61(10)
P1 Ni1 P2 88.78(3)
C7 P1 C4 102.68(15)
C7 P1 C2 104.1(2)
C4 P1 C2 100.85(18)
C7 P1 Ni1 122.94(13)
C4 P1 Ni1 114.37(11)
C2 P1 Ni1 109.28(12)
C3 P2 C10 104.31(16)
C3 P2 C13 103.29(15)
C10 P2 C13 103.17(15)
C3 P2 Ni1 109.41(10)
C10 P2 Ni1 114.02(11)
C13 P2 Ni1 120.96(11)
C16 N1 Ni1 133.1(2)
C16 N1 H1N 120.2
Ni1 N1 H1N 106.7
Ni1 C1 H1A 109.5
Ni1 C1 H1B 109.5
H1A C1 H1B 109.5
Ni1 C1 H1C 109.5
H1A C1 H1C 109.5
H1B C1 H1C 109.5
C3 C2 P1 112.6(2)
C3 C2 H2A 109.4
P1 C2 H2A 109.3
C3 C2 H2B 108.8
P1 C2 H2B 108.8
H2A C2 H2B 107.8
C2 C3 P2 111.9(2)
C2 C3 H3A 109.4
P2 C3 H3A 109.2
C2 C3 H3B 109.0
P2 C3 H3B 109.3
H3A C3 H3B 107.9
C5 C4 C6 111.6(3)
C5 C4 P1 114.9(3)
C6 C4 P1 111.5(2)
C5 C4 H4 105.7
C6 C4 H4 106.5
P1 C4 H4 106.0
C4 C5 H5A 109.7
C4 C5 H5B 109.7
H5A C5 H5B 109.5
C4 C5 H5C 109.0
H5A C5 H5C 109.5
H5B C5 H5C 109.5
C4 C6 H6A 109.7
C4 C6 H6B 109.0
H6A C6 H6B 109.5
C4 C6 H6C 109.6
H6A C6 H6C 109.5
H6B C6 H6C 109.5
C8 C7 C9 114.2(4)
C8 C7 P1 115.1(3)
C9 C7 P1 109.5(3)
C8 C7 H7 105.6
C9 C7 H7 105.7
P1 C7 H7 105.7
C7 C8 H8A 109.3
C7 C8 H8B 109.6
H8A C8 H8B 109.5
C7 C8 H8C 109.5
H8A C8 H8C 109.5
H8B C8 H8C 109.5
C7 C9 H9A 109.5
C7 C9 H9B 109.7
H9A C9 H9B 109.5
C7 C9 H9C 109.2
H9A C9 H9C 109.5
H9B C9 H9C 109.5
C12 C10 C11 110.9(3)
C12 C10 P2 115.3(3)
C11 C10 P2 109.0(2)
C12 C10 H10 107.0
C11 C10 H10 107.0
P2 C10 H10 107.3
C10 C11 H11A 109.5
C10 C11 H11B 109.7
H11A C11 H11B 109.5
C10 C11 H11C 109.2
H11A C11 H11C 109.5
H11B C11 H11C 109.5
C10 C12 H12A 109.3
C10 C12 H12B 109.7
H12A C12 H12B 109.5
C10 C12 H12C 109.4
H12A C12 H12C 109.5
H12B C12 H12C 109.5
C15 C13 C14 110.4(3)
C15 C13 P2 111.9(2)
C14 C13 P2 111.2(2)
C15 C13 H13 107.9
C14 C13 H13 107.7
P2 C13 H13 107.6
C13 C14 H14A 109.5
C13 C14 H14B 109.4
H14A C14 H14B 109.5
C13 C14 H14C 109.5
H14A C14 H14C 109.5
H14B C14 H14C 109.5
C13 C15 H15A 109.3
C13 C15 H15B 109.4
H15A C15 H15B 109.5
C13 C15 H15C 109.7
H15A C15 H15C 109.5
H15B C15 H15C 109.5
N1 C16 C18 110.0(3)
N1 C16 C17 112.4(4)
C18 C16 C17 114.2(3)
N1 C16 H16 106.7
C18 C16 H16 106.6
C17 C16 H16 106.4
C16 C17 H17A 109.7
C16 C17 H17B 109.7
H17A C17 H17B 109.5
C16 C17 H17C 109.0
H17A C17 H17C 109.5
H17B C17 H17C 109.5
C19 C18 C23 117.1(4)
C19 C18 C16 119.9(3)
C23 C18 C16 123.0(3)
C18 C19 C20 120.3(4)
C18 C19 H19 119.9
C20 C19 H19 119.8
C21 C20 C19 120.8(5)
C21 C20 H20 119.2
C19 C20 H20 120.0
C20 C21 C22 119.9(4)
C20 C21 H21 120.6
C22 C21 H21 119.5
C21 C22 C23 119.9(5)
C21 C22 H22 120.5
C23 C22 H22 119.6
C22 C23 C18 122.1(4)
C22 C23 H23 119.3
C18 C23 H23 118.7

loop_
_geom_bond_atom_site_label_1
_geom_bond_atom_site_label_2
_geom_bond_distance
Ni1 N1 1.860(3)
Ni1 C1 1.977(3)
Ni1 P1 2.1248(8)
Ni1 P2 2.2056(8)
P1 C7 1.844(3)
P1 C4 1.849(3)
P1 C2 1.852(4)
P2 C3 1.841(3)
P2 C10 1.859(3)
P2 C13 1.864(3)
N1 C16 1.459(4)
N1 H1N 0.8958
C1 H1A 0.9800
C1 H1B 0.9800
C1 H1C 0.9800
C2 C3 1.505(5)
C2 H2A 0.9900
C2 H2B 0.9900
C3 H3A 0.9900
C3 H3B 0.9900
C4 C5 1.533(5)
C4 C6 1.542(6)
C4 H4 1.0000
C5 H5A 0.9800
C5 H5B 0.9800
C5 H5C 0.9800
C6 H6A 0.9800
C6 H6B 0.9800
C6 H6C 0.9800
C7 C8 1.499(6)
C7 C9 1.523(6)
C7 H7 1.0000
C8 H8A 0.9800
C8 H8B 0.9800
C8 H8C 0.9800
C9 H9A 0.9800
C9 H9B 0.9800
C9 H9C 0.9800
C10 C12 1.523(5)
C10 C11 1.528(5)
C10 H10 1.0000
C11 H11A 0.9800
C11 H11B 0.9800
C11 H11C 0.9800
C12 H12A 0.9800
C12 H12B 0.9800
C12 H12C 0.9800
C13 C15 1.524(5)
C13 C14 1.529(5)
C13 H13 1.0000
C14 H14A 0.9800
C14 H14B 0.9800
C14 H14C 0.9800
C15 H15A 0.9800
C15 H15B 0.9800
C15 H15C 0.9800
C16 C18 1.514(5)
C16 C17 1.540(6)
C16 H16 1.0000
C17 H17A 0.9800
C17 H17B 0.9800
C17 H17C 0.9800
C18 C19 1.394(6)
C18 C23 1.394(5)
C19 C20 1.403(7)
C19 H19 0.9500
C20 C21 1.363(8)
C20 H20 0.9500
C21 C22 1.369(8)
C21 H21 0.9500
C22 C23 1.384(6)
C22 H22 0.9500
C23 H23 0.9500

loop_
_geom_torsion_atom_site_label_1
_geom_torsion_atom_site_label_2
_geom_torsion_atom_site_label_3
_geom_torsion_atom_site_label_4
_geom_torsion
N1 Ni1 P1 C7 -163.0(5)
C1 Ni1 P1 C7 -72.6(2)
P2 Ni1 P1 C7 106.84(15)
N1 Ni1 P1 C4 -37.5(5)
C1 Ni1 P1 C4 52.87(18)
P2 Ni1 P1 C4 -127.67(12)
N1 Ni1 P1 C2 74.7(5)
C1 Ni1 P1 C2 165.0(2)
P2 Ni1 P1 C2 -15.50(16)
N1 Ni1 P2 C3 -168.22(18)
P1 Ni1 P2 C3 1.45(12)
N1 Ni1 P2 C10 -51.87(19)
P1 Ni1 P2 C10 117.80(13)
N1 Ni1 P2 C13 72.07(18)
P1 Ni1 P2 C13 -118.26(13)
C1 Ni1 N1 C16 1.1(4)
P1 Ni1 N1 C16 91.1(7)
P2 Ni1 N1 C16 -179.0(4)
C7 P1 C2 C3 -102.7(3)
C4 P1 C2 C3 151.1(3)
Ni1 P1 C2 C3 30.3(3)
P1 C2 C3 P2 -29.3(4)
C10 P2 C3 C2 -105.8(3)
C13 P2 C3 C2 146.7(3)
Ni1 P2 C3 C2 16.6(3)
C7 P1 C4 C5 -50.4(3)
C2 P1 C4 C5 56.9(3)
Ni1 P1 C4 C5 174.0(2)
C7 P1 C4 C6 -178.7(3)
C2 P1 C4 C6 -71.3(3)
Ni1 P1 C4 C6 45.8(3)
C4 P1 C7 C8 -58.0(4)
C2 P1 C7 C8 -162.8(3)
Ni1 P1 C7 C8 72.5(3)
C4 P1 C7 C9 171.7(3)
C2 P1 C7 C9 66.9(4)
Ni1 P1 C7 C9 -57.8(4)
C3 P2 C10 C12 -59.9(3)
C13 P2 C10 C12 47.7(3)
Ni1 P2 C10 C12 -179.2(3)
C3 P2 C10 C11 65.4(3)
C13 P2 C10 C11 173.1(3)
Ni1 P2 C10 C11 -53.9(3)
C3 P2 C13 C15 -64.5(3)
C10 P2 C13 C15 -172.9(3)
Ni1 P2 C13 C15 58.2(3)
C3 P2 C13 C14 171.5(3)
C10 P2 C13 C14 63.1(3)
Ni1 P2 C13 C14 -65.8(3)
Ni1 N1 C16 C18 -136.8(3)
Ni1 N1 C16 C17 94.8(5)
N1 C16 C18 C19 57.5(4)
C17 C16 C18 C19 -175.1(4)
N1 C16 C18 C23 -122.5(4)
C17 C16 C18 C23 4.9(5)
C23 C18 C19 C20 -0.4(5)
C16 C18 C19 C20 179.6(3)
C18 C19 C20 C21 1.2(6)
C19 C20 C21 C22 -1.4(6)
C20 C21 C22 C23 0.9(6)
C21 C22 C23 C18 -0.2(6)
C19 C18 C23 C22 0.0(5)
C16 C18 C23 C22 179.9(3)
